data_7244239
loop_
_publ_author_name
'Yamashita, Yutaro'
'Tashiro, Shohei'
'Shionoya, Mitsuhiko'

_publ_section_title
;
 Orientational isomerisation of guest molecules in equilibrium in a
 tubular host crystal formed via halogen and hydrogen bonding
;
_journal_name_full CrystEngComm
_journal_paper_doi 10.1039/D1CE01654G
_journal_year 2022
_chemical_formula_moiety 'Br, C7 H8 Br2 N, C0.5 H Cl'
_chemical_formula_sum 'C7.5 H9 Br3 Cl N'
_chemical_formula_weight 388.34
_space_group_crystal_system orthorhombic
_space_group_IT_number 56
_space_group_name_Hall '-P 2ab 2ac'
_space_group_name_H-M_alt 'P c c n'
_atom_sites_solution_hydrogens geom
_audit_creation_date 2021-11-24
_audit_creation_method
;
Olex2 1.2
(compiled May 18 2018 14:05:52 for OlexSys, GUI svn.r5506)
;
_audit_update_record
;
2021-11-26 deposited with the CCDC.	2022-01-18 downloaded from the CCDC.
;
_cell_angle_alpha 90
_cell_angle_beta 90
_cell_angle_gamma 90
_cell_formula_units_Z 8
_cell_length_a 23.2933(3)
_cell_length_b 11.40910(10)
_cell_length_c 8.88390(10)
_cell_measurement_reflns_used 4251
_cell_measurement_temperature 193
_cell_measurement_theta_max 71.7610
_cell_measurement_theta_min 4.2990
_cell_volume 2360.95(5)
_computing_cell_refinement 'CrysAlisPro 1.171.39.46e (Rigaku OD, 2018)'
_computing_data_collection 'CrysAlisPro 1.171.39.46e (Rigaku OD, 2018)'
_computing_data_reduction 'CrysAlisPro 1.171.39.46e (Rigaku OD, 2018)'
_computing_molecular_graphics 'Olex2 (Dolomanov et al., 2009)'
_computing_publication_material 'Olex2 (Dolomanov et al., 2009)'
_computing_structure_refinement 'ShelXL (Sheldrick, 2015)'
_diffrn_ambient_temperature 193
_diffrn_detector 'CCD plate'
_diffrn_measured_fraction_theta_full 0.999
_diffrn_measured_fraction_theta_max 0.979
_diffrn_measurement_details
;
List of Runs (angles in degrees, time in seconds):

  # Type    Start    End  Width  t~exp~   \w     \q     \k     \f   Frames
#--------------------------------------------------------------------------
  1  \w    -27.00  52.00   0.50    0.50    --    0.00  38.00   0.00  158
  2  \w    -37.00  -1.00   0.50    0.50    --    0.00 -38.00 120.00   72
  3  \w     67.00  93.00   0.50    0.50    --   95.70  61.00 -60.00   52
  4  \w     52.00 116.00   0.50    0.50    --   95.70 -82.00-180.00  128
  5  \w     13.00  90.00   0.50    0.50    --   95.70 -45.00-180.00  154
  6  \w     74.00 130.00   0.50    0.50    --   95.70 -77.00-120.00  112
  7  \w     41.00 155.00   0.50    0.50    --   95.70  15.00-180.00  228
;
_diffrn_measurement_device 'four-circle diffractometer'
_diffrn_measurement_device_type 'XtaLAB AFC12 (RINC): Kappa single'
_diffrn_measurement_method '\w scans'
_diffrn_orient_matrix_type 'CrysAlisPro convention (1999,Acta A55,543-557)'
_diffrn_orient_matrix_UB_11 0.0650753000
_diffrn_orient_matrix_UB_12 -0.0220168000
_diffrn_orient_matrix_UB_13 -0.0119435000
_diffrn_orient_matrix_UB_21 0.0103385000
_diffrn_orient_matrix_UB_22 0.1327495000
_diffrn_orient_matrix_UB_23 -0.0158950000
_diffrn_orient_matrix_UB_31 0.0054989000
_diffrn_orient_matrix_UB_32 0.0107728000
_diffrn_orient_matrix_UB_33 0.1723579000
_diffrn_radiation_monochromator mirror
_diffrn_radiation_probe x-ray
_diffrn_radiation_type CuK\a
_diffrn_radiation_wavelength 1.54184
_diffrn_reflns_av_R_equivalents 0.0246
_diffrn_reflns_av_unetI/netI 0.0261
_diffrn_reflns_Laue_measured_fraction_full 0.999
_diffrn_reflns_Laue_measured_fraction_max 0.979
_diffrn_reflns_limit_h_max 28
_diffrn_reflns_limit_h_min -28
_diffrn_reflns_limit_k_max 12
_diffrn_reflns_limit_k_min -14
_diffrn_reflns_limit_l_max 10
_diffrn_reflns_limit_l_min -9
_diffrn_reflns_number 6338
_diffrn_reflns_point_group_measured_fraction_full 0.999
_diffrn_reflns_point_group_measured_fraction_max 0.979
_diffrn_reflns_theta_full 67.684
_diffrn_reflns_theta_max 72.225
_diffrn_reflns_theta_min 3.795
_diffrn_source 'Rotating-anode X-ray tube (dual wavelength)'
_diffrn_source_type 'Rigaku (Cu) X-ray DW Source'
_exptl_absorpt_coefficient_mu 14.399
_exptl_absorpt_correction_T_max 1.00000
_exptl_absorpt_correction_T_min 0.40300
_exptl_absorpt_correction_type multi-scan
_exptl_absorpt_process_details
;
CrysAlisPro 1.171.39.46e (Rigaku Oxford Diffraction, 2018)
Empirical absorption correction using spherical harmonics,
 implemented in SCALE3 ABSPACK scaling algorithm.
;
_exptl_crystal_colour colourless
_exptl_crystal_colour_primary colourless
_exptl_crystal_density_diffrn 2.185
_exptl_crystal_description plate
_exptl_crystal_F_000 1464
_exptl_crystal_size_max 0.2
_exptl_crystal_size_mid 0.1
_exptl_crystal_size_min 0.03
_refine_diff_density_max 1.199
_refine_diff_density_min -1.232
_refine_diff_density_rms 0.141
_refine_ls_extinction_method none
_refine_ls_goodness_of_fit_ref 1.064
_refine_ls_hydrogen_treatment constr
_refine_ls_matrix_type full
_refine_ls_number_parameters 120
_refine_ls_number_reflns 2274
_refine_ls_number_restraints 0
_refine_ls_restrained_S_all 1.064
_refine_ls_R_factor_all 0.0398
_refine_ls_R_factor_gt 0.0375
_refine_ls_shift/su_max 0.000
_refine_ls_shift/su_mean 0.000
_refine_ls_structure_factor_coef Fsqd
_refine_ls_weighting_details 'w=1/[\s^2^(Fo^2^)+(0.0589P)^2^+7.4629P] where P=(Fo^2^+2Fc^2^)/3'
_refine_ls_weighting_scheme calc
_refine_ls_wR_factor_gt 0.1038
_refine_ls_wR_factor_ref 0.1058
_reflns_Friedel_coverage 0.000
_reflns_number_gt 2087
_reflns_number_total 2274
_reflns_threshold_expression 'I > 2\s(I)'
_cod_data_source_file d1ce01654g2.cif
_cod_data_source_block DCM_193K
_cod_original_formula_sum 'C7.50 H9 Br3 Cl N'
_cod_database_code 7244239
_shelx_shelxl_version_number 2017/1
_chemical_oxdiff_formula CHNBrCl
_shelx_space_group_comment
;
The symmetry employed for this shelxl refinement is uniquely defined
by the following loop, which should always be used as a source of
symmetry information in preference to the above space-group names.
They are only intended as comments.
;
_shelx_estimated_absorpt_t_max 0.672
_shelx_estimated_absorpt_t_min 0.161
_reflns_odcompleteness_completeness 99.84
_reflns_odcompleteness_iscentric 1
_reflns_odcompleteness_theta 66.97
_olex2_refinement_description
;
1. Fixed Uiso
 At 1.2 times of:
  All C(H) groups, All C(H,H) groups, All N(H) groups
2. Others
 Sof(C1GA)=Sof(H1GC)=Sof(H1GD)=0.5*(1-FVAR(2))
 Sof(C1GB)=Sof(H1GA)=Sof(H1GB)=0.5*FVAR(2)
3.a Secondary CH2 refined with riding coordinates:
 C1(H1A,H1B), C7(H7A,H7B), C1GB(H1GA,H1GB), C1GA(H1GC,H1GD)
3.b Aromatic/amide H refined with riding coordinates:
 N1(H1), C3(H3), C6(H6), C4(H4)
;
_olex2_submission_special_instructions 'No special instructions were received'
_oxdiff_exptl_absorpt_empirical_details
;
Empirical correction (ABSPACK) includes:
- Absorption correction using spherical harmonics
- Frame scaling
;
_oxdiff_exptl_absorpt_empirical_full_max 1.705
_oxdiff_exptl_absorpt_empirical_full_min 0.667

loop_
_space_group_symop_operation_xyz
'x, y, z'
'-x+1/2, -y+1/2, z'
'-x, y+1/2, -z+1/2'
'x+1/2, -y, -z+1/2'
'-x, -y, -z'
'x-1/2, y-1/2, -z'
'x, -y-1/2, z-1/2'
'-x-1/2, y, z-1/2'

loop_
_atom_site_label
_atom_site_type_symbol
_atom_site_fract_x
_atom_site_fract_y
_atom_site_fract_z
_atom_site_U_iso_or_equiv
_atom_site_adp_type
_atom_site_occupancy
_atom_site_site_symmetry_order
_atom_site_calc_flag
_atom_site_refinement_flags_posn
_atom_site_refinement_flags_adp
_atom_site_refinement_flags_occupancy
_atom_site_disorder_assembly
_atom_site_disorder_group
Br3 Br 0.40863(2) 0.63106(4) 1.13744(5) 0.03099(16) Uani 1 1 d . . . . .
Br1 Br 0.44700(2) 0.17142(4) 0.60541(5) 0.03400(17) Uani 1 1 d . . . . .
Br2 Br 0.23886(2) 0.57651(6) 0.53925(7) 0.0508(2) Uani 1 1 d . . . . .
Cl1G Cl 0.31139(10) 0.2292(3) 0.3213(4) 0.1264(12) Uani 1 1 d . . . . .
N1 N 0.40935(16) 0.5442(3) 0.7960(4) 0.0304(8) Uani 1 1 d . . . . .
H1 H 0.412780 0.569436 0.889208 0.037 Uiso 1 1 calc R . . . .
C3 C 0.44632(18) 0.4630(4) 0.7466(5) 0.0286(9) Uani 1 1 d . . . . .
H3 H 0.476093 0.435489 0.810602 0.034 Uiso 1 1 calc R . . . .
C2 C 0.44099(18) 0.4194(4) 0.6021(5) 0.0261(9) Uani 1 1 d . . . . .
C6 C 0.39757(18) 0.4647(4) 0.5109(5) 0.0272(8) Uani 1 1 d . . . . .
H6 H 0.393160 0.436067 0.411110 0.033 Uiso 1 1 calc R . . . .
C4 C 0.36764(19) 0.5885(4) 0.7108(5) 0.0305(9) Uani 1 1 d . . . . .
H4 H 0.342498 0.646027 0.751113 0.037 Uiso 1 1 calc R . . . .
C5 C 0.36076(19) 0.5509(4) 0.5637(5) 0.0288(9) Uani 1 1 d . . . . .
C1 C 0.4800(2) 0.3234(4) 0.5503(5) 0.0310(9) Uani 1 1 d . . . . .
H1A H 0.518191 0.332464 0.597789 0.037 Uiso 1 1 calc R . . . .
H1B H 0.484939 0.327816 0.439760 0.037 Uiso 1 1 calc R . . . .
C7 C 0.3162(2) 0.6062(5) 0.4659(6) 0.0438(12) Uani 1 1 d . . . . .
H7A H 0.319891 0.575071 0.362334 0.053 Uiso 1 1 calc R . . . .
H7B H 0.322866 0.691860 0.461905 0.053 Uiso 1 1 calc R . . . .
C1GB C 0.250000 0.250000 0.229(2) 0.109(9) Uani 0.65(3) 2 d S T P A 1
H1GA H 0.255582 0.318709 0.162789 0.131 Uiso 0.325(15) 1 calc R . . A 1
H1GB H 0.244417 0.181290 0.162791 0.131 Uiso 0.325(15) 1 calc R . . A 1
C1GA C 0.250000 0.250000 0.389(5) 0.096(14) Uani 0.35(3) 2 d S T P A 2
H1GC H 0.244472 0.181970 0.456713 0.115 Uiso 0.175(15) 1 calc R . . A 2
H1GD H 0.255527 0.318028 0.456715 0.115 Uiso 0.175(15) 1 calc R . . A 2

loop_
_atom_site_aniso_label
_atom_site_aniso_U_11
_atom_site_aniso_U_22
_atom_site_aniso_U_33
_atom_site_aniso_U_23
_atom_site_aniso_U_13
_atom_site_aniso_U_12
Br3 0.0287(3) 0.0382(3) 0.0261(3) -0.00590(18) 0.00096(17) 0.00392(18)
Br1 0.0408(3) 0.0277(3) 0.0335(3) -0.00081(18) 0.00561(19) 0.00268(19)
Br2 0.0309(3) 0.0720(4) 0.0496(3) 0.0137(3) -0.0005(2) 0.0009(2)
Cl1G 0.0570(10) 0.139(2) 0.184(3) -0.062(2) 0.0174(15) -0.0108(14)
N1 0.038(2) 0.0324(19) 0.0213(17) -0.0067(15) 0.0039(15) -0.0041(16)
C3 0.028(2) 0.032(2) 0.026(2) 0.0005(18) -0.0031(16) -0.0024(17)
C2 0.028(2) 0.024(2) 0.026(2) -0.0002(16) 0.0054(16) -0.0025(16)
C6 0.028(2) 0.033(2) 0.0205(19) 0.0005(17) -0.0001(16) -0.0014(17)
C4 0.032(2) 0.0252(19) 0.034(2) -0.0001(17) 0.0099(18) 0.0018(18)
C5 0.028(2) 0.031(2) 0.027(2) 0.0073(17) 0.0050(17) 0.0008(17)
C1 0.031(2) 0.030(2) 0.032(2) 0.0000(17) 0.0027(18) 0.0032(18)
C7 0.032(2) 0.060(3) 0.040(3) 0.017(2) 0.006(2) 0.012(2)
C1GB 0.17(2) 0.114(17) 0.046(9) 0.000 0.000 0.022(17)
C1GA 0.10(3) 0.09(3) 0.10(3) 0.000 0.000 -0.01(2)

loop_
_atom_type_symbol
_atom_type_description
_atom_type_scat_dispersion_real
_atom_type_scat_dispersion_imag
_atom_type_scat_source
C C 0.0181 0.0091 'International Tables Vol C Tables 4.2.6.8 and 6.1.1.4'
H H 0.0000 0.0000 'International Tables Vol C Tables 4.2.6.8 and 6.1.1.4'
Br Br -0.6763 1.2805 'International Tables Vol C Tables 4.2.6.8 and 6.1.1.4'
Cl Cl 0.3639 0.7018 'International Tables Vol C Tables 4.2.6.8 and 6.1.1.4'
N N 0.0311 0.0180 'International Tables Vol C Tables 4.2.6.8 and 6.1.1.4'

loop_
_geom_angle_atom_site_label_1
_geom_angle_atom_site_label_2
_geom_angle_atom_site_label_3
_geom_angle
_geom_angle_site_symmetry_1
_geom_angle_site_symmetry_3
_geom_angle_publ_flag
C3 N1 H1 118.5 . . ?
C4 N1 H1 118.5 . . ?
C4 N1 C3 123.1(4) . . ?
N1 C3 H3 120.1 . . ?
N1 C3 C2 119.7(4) . . ?
C2 C3 H3 120.1 . . ?
C3 C2 C6 118.1(4) . . ?
C3 C2 C1 119.7(4) . . ?
C6 C2 C1 122.2(4) . . ?
C2 C6 H6 119.5 . . ?
C5 C6 C2 121.0(4) . . ?
C5 C6 H6 119.5 . . ?
N1 C4 H4 119.9 . . ?
N1 C4 C5 120.3(4) . . ?
C5 C4 H4 119.9 . . ?
C6 C5 C7 122.2(4) . . ?
C4 C5 C6 117.8(4) . . ?
C4 C5 C7 119.9(4) . . ?
Br1 C1 H1A 109.8 . . ?
Br1 C1 H1B 109.8 . . ?
C2 C1 Br1 109.4(3) . . ?
C2 C1 H1A 109.8 . . ?
C2 C1 H1B 109.8 . . ?
H1A C1 H1B 108.2 . . ?
Br2 C7 H7A 109.2 . . ?
Br2 C7 H7B 109.2 . . ?
C5 C7 Br2 112.0(3) . . ?
C5 C7 H7A 109.2 . . ?
C5 C7 H7B 109.2 . . ?
H7A C7 H7B 107.9 . . ?
Cl1G C1GB Cl1G 121.1(11) 2 . ?
Cl1G C1GB H1GA 107.0 . . ?
Cl1G C1GB H1GA 107.0 2 . ?
Cl1G C1GB H1GB 107.0 . . ?
Cl1G C1GB H1GB 107.0 2 . ?
H1GA C1GB H1GB 106.8 . . ?
Cl1G C1GA Cl1G 135(3) 2 . ?
Cl1G C1GA H1GC 103.5 . . ?
Cl1G C1GA H1GC 103.5 2 . ?
Cl1G C1GA H1GD 103.5 . . ?
Cl1G C1GA H1GD 103.5 2 . ?
H1GC C1GA H1GD 105.3 . . ?

loop_
_geom_bond_atom_site_label_1
_geom_bond_atom_site_label_2
_geom_bond_distance
_geom_bond_site_symmetry_2
_geom_bond_publ_flag
Br1 C1 1.959(4) . ?
Br2 C7 1.946(5) . ?
Cl1G C1GB 1.664(9) . ?
Cl1G C1GA 1.569(16) . ?
N1 H1 0.8800 . ?
N1 C3 1.339(6) . ?
N1 C4 1.331(6) . ?
C3 H3 0.9500 . ?
C3 C2 1.383(6) . ?
C2 C6 1.395(6) . ?
C2 C1 1.495(6) . ?
C6 H6 0.9500 . ?
C6 C5 1.387(6) . ?
C4 H4 0.9500 . ?
C4 C5 1.385(6) . ?
C5 C7 1.493(6) . ?
C1 H1A 0.9900 . ?
C1 H1B 0.9900 . ?
C7 H7A 0.9900 . ?
C7 H7B 0.9900 . ?
C1GB H1GA 0.9900 . ?
C1GB H1GB 0.9900 . ?
C1GA H1GC 0.9900 . ?
C1GA H1GD 0.9900 . ?

loop_
_geom_torsion_atom_site_label_1
_geom_torsion_atom_site_label_2
_geom_torsion_atom_site_label_3
_geom_torsion_atom_site_label_4
_geom_torsion
_geom_torsion_site_symmetry_1
_geom_torsion_site_symmetry_2
_geom_torsion_site_symmetry_3
_geom_torsion_site_symmetry_4
_geom_torsion_publ_flag
N1 C3 C2 C6 1.7(6) . . . . ?
N1 C3 C2 C1 -176.2(4) . . . . ?
N1 C4 C5 C6 1.5(6) . . . . ?
N1 C4 C5 C7 -176.3(4) . . . . ?
C3 N1 C4 C5 0.1(7) . . . . ?
C3 C2 C6 C5 -0.1(6) . . . . ?
C3 C2 C1 Br1 87.0(4) . . . . ?
C2 C6 C5 C4 -1.5(6) . . . . ?
C2 C6 C5 C7 176.2(4) . . . . ?
C6 C2 C1 Br1 -90.8(4) . . . . ?
C6 C5 C7 Br2 117.5(4) . . . . ?
C4 N1 C3 C2 -1.7(6) . . . . ?
C4 C5 C7 Br2 -64.8(5) . . . . ?
C1 C2 C6 C5 177.8(4) . . . . ?
